data_2237416
loop_
_publ_author_name
'Chi, Shu-Hui'
'Chen, Jue'

_publ_section_title
;
 {Bis[<i>N</i>,<i>N</i>'-dicyclohexyl-<i>N</i>'',<i>N</i>''-bis(trimethylsilyl)guanidinato-\k^2^<i>N</i>,<i>N</i>']neodymium(III)}di-\m-chlorido-[bis(tetrahydrofuran-\k<i>O</i>)lithium]
;
_journal_coeditor_code VN2064
_journal_issue 2
_journal_name_full 'Acta Crystallographica Section E'
_journal_page_first m121
_journal_paper_doi 10.1107/S160053681300158X
_journal_volume 69
_journal_year 2013
_chemical_formula_iupac '[Li Nd (C19 H40 N3 Si2)2 Cl2 (C4 H8 O)2]'
_chemical_formula_moiety 'C46 H96 Cl2 Li N6 Nd O2 Si4'
_chemical_formula_sum 'C46 H96 Cl2 Li N6 Nd O2 Si4'
_chemical_formula_weight 1099.73
_chemical_name_systematic
{Bis[<i>N</i>,<i>N</i>'-dicyclohexyl-<i>N</i>'',<i>N</i>''-bis(trimethylsilyl)guanidinato-\k^2^<i>N</i>,<i>N</i>']neodymium(III)}di-\m-chlorido-[bis(tetrahydrofuran-\k<i>O</i>)lithium]
_space_group_IT_number 14
_symmetry_cell_setting monoclinic
_symmetry_space_group_name_Hall '-P 2ybc'
_symmetry_space_group_name_H-M 'P 1 21/c 1'
_atom_sites_solution_hydrogens geom
_atom_sites_solution_primary direct
_atom_sites_solution_secondary difmap
_audit_creation_method SHELXL-97
_cell_angle_alpha 90.00
_cell_angle_beta 103.215(2)
_cell_angle_gamma 90.00
_cell_formula_units_Z 4
_cell_length_a 24.1739(16)
_cell_length_b 13.5238(8)
_cell_length_c 18.8108(13)
_cell_measurement_reflns_used 22051
_cell_measurement_temperature 223(2)
_cell_measurement_theta_max 27.5
_cell_measurement_theta_min 3.0
_cell_volume 5986.8(7)
_computing_cell_refinement 'CrystalClear (Rigaku, 2000)'
_computing_data_collection 'CrystalClear (Rigaku, 2000)'
_computing_data_reduction 'CrystalStructure (Rigaku, 2000)'
_computing_molecular_graphics 'SHELXTL (Sheldrick, 2008)'
_computing_publication_material 'SHELXTL (Sheldrick, 2008)'
_computing_structure_refinement 'SHELXL97 (Sheldrick, 2008)'
_computing_structure_solution 'SHELXS97 (Sheldrick, 2008)'
_diffrn_ambient_temperature 223(2)
_diffrn_detector_area_resol_mean 14.63
_diffrn_measured_fraction_theta_full 0.996
_diffrn_measured_fraction_theta_max 0.996
_diffrn_measurement_device_type 'Rigaku Saturn'
_diffrn_measurement_method \w
_diffrn_radiation_monochromator graphite
_diffrn_radiation_source 'fine-focus sealed tube'
_diffrn_radiation_type MoK\a
_diffrn_radiation_wavelength 0.71075
_diffrn_reflns_av_R_equivalents 0.0510
_diffrn_reflns_av_sigmaI/netI 0.0846
_diffrn_reflns_limit_h_max 29
_diffrn_reflns_limit_h_min -26
_diffrn_reflns_limit_k_max 16
_diffrn_reflns_limit_k_min -13
_diffrn_reflns_limit_l_max 22
_diffrn_reflns_limit_l_min -22
_diffrn_reflns_number 35442
_diffrn_reflns_theta_full 25.50
_diffrn_reflns_theta_max 25.50
_diffrn_reflns_theta_min 3.00
_exptl_absorpt_coefficient_mu 1.074
_exptl_absorpt_correction_T_max 0.752
_exptl_absorpt_correction_T_min 0.464
_exptl_absorpt_correction_type multi-scan
_exptl_absorpt_process_details '(<i>REQAB</i>; Jacobson, 1998)'
_exptl_crystal_colour blue
_exptl_crystal_density_diffrn 1.220
_exptl_crystal_density_method 'not measured'
_exptl_crystal_description block
_exptl_crystal_F_000 2332
_exptl_crystal_size_max 0.40
_exptl_crystal_size_mid 0.40
_exptl_crystal_size_min 0.30
_refine_diff_density_max 0.736
_refine_diff_density_min -1.213
_refine_ls_extinction_method none
_refine_ls_goodness_of_fit_ref 1.169
_refine_ls_hydrogen_treatment constr
_refine_ls_matrix_type full
_refine_ls_number_parameters 554
_refine_ls_number_reflns 11104
_refine_ls_number_restraints 3
_refine_ls_restrained_S_all 1.203
_refine_ls_R_factor_all 0.0600
_refine_ls_R_factor_gt 0.0505
_refine_ls_shift/su_max 0.002
_refine_ls_shift/su_mean 0.000
_refine_ls_structure_factor_coef Fsqd
_refine_ls_weighting_details 'calc w=1/[\s^2^(Fo^2^)+(0.0336P)^2^+2.4460P] where P=(Fo^2^+2Fc^2^)/3'
_refine_ls_weighting_scheme calc
_refine_ls_wR_factor_gt 0.1047
_refine_ls_wR_factor_ref 0.1106
_reflns_number_gt 9767
_reflns_number_total 11104
_reflns_threshold_expression I>2sigma(I)
_cod_data_source_file vn2064.cif
_cod_data_source_block I
_cod_original_sg_symbol_H-M 'P 21/c'
_cod_database_code 2237416
_cod_database_fobs_code 2237416

loop_
_symmetry_equiv_pos_as_xyz
'x, y, z'
'-x, y+1/2, -z+1/2'
'-x, -y, -z'
'x, -y-1/2, z-1/2'

loop_
_atom_site_type_symbol
_atom_site_label
_atom_site_fract_x
_atom_site_fract_y
_atom_site_fract_z
_atom_site_U_iso_or_equiv
_atom_site_adp_type
_atom_site_calc_flag
_atom_site_refinement_flags
_atom_site_occupancy
_atom_site_symmetry_multiplicity
Nd Nd1 0.753934(8) 0.681163(16) 0.493605(11) 0.03401(9) Uani d . 1 1
Cl Cl1 0.72460(5) 0.82878(8) 0.57959(6) 0.0490(3) Uani d . 1 1
Cl Cl2 0.78168(5) 0.84300(8) 0.41875(6) 0.0479(3) Uani d . 1 1
Si Si1 0.92517(5) 0.44819(10) 0.64320(7) 0.0501(3) Uani d . 1 1
Si Si2 0.88678(5) 0.59797(10) 0.74807(6) 0.0492(3) Uani d . 1 1
Si Si3 0.59076(6) 0.44378(11) 0.32461(8) 0.0569(4) Uani d . 1 1
Si Si4 0.61562(5) 0.62828(10) 0.24047(6) 0.0463(3) Uani d . 1 1
O O1 0.78568(17) 1.0620(3) 0.5248(2) 0.0724(10) Uani d . 1 1
O O2 0.67309(16) 1.0011(3) 0.43762(18) 0.0796(12) Uani d . 1 1
N N1 0.85395(13) 0.6531(3) 0.55572(17) 0.0368(8) Uani d . 1 1
N N2 0.78750(13) 0.5577(3) 0.58538(18) 0.0403(8) Uani d . 1 1
N N3 0.88311(13) 0.5457(2) 0.66146(17) 0.0383(8) Uani d . 1 1
N N4 0.65391(13) 0.6378(3) 0.43657(17) 0.0408(8) Uani d . 1 1
N N5 0.72343(13) 0.5678(3) 0.39276(17) 0.0398(8) Uani d . 1 1
N N6 0.62701(13) 0.5540(3) 0.31891(17) 0.0390(8) Uani d . 1 1
C C1 0.84171(16) 0.5852(3) 0.6009(2) 0.0348(9) Uani d . 1 1
C C2 0.90922(16) 0.7015(3) 0.5676(2) 0.0375(9) Uani d . 1 1
H H2 0.9371 0.6624 0.6034 0.045 Uiso calc R 1 1
C C3 0.90659(17) 0.8054(3) 0.5973(2) 0.0450(11) Uani d . 1 1
H H3A 0.8960 0.8018 0.6445 0.054 Uiso calc R 1 1
H H3B 0.8771 0.8430 0.5638 0.054 Uiso calc R 1 1
C C4 0.96352(19) 0.8600(4) 0.6070(3) 0.0558(12) Uani d . 1 1
H H4A 0.9593 0.9277 0.6238 0.067 Uiso calc R 1 1
H H4B 0.9922 0.8265 0.6445 0.067 Uiso calc R 1 1
C C5 0.9834(2) 0.8634(4) 0.5361(3) 0.0587(13) Uani d . 1 1
H H5A 1.0210 0.8941 0.5447 0.070 Uiso calc R 1 1
H H5B 0.9570 0.9036 0.5002 0.070 Uiso calc R 1 1
C C6 0.98606(18) 0.7594(4) 0.5064(3) 0.0538(12) Uani d . 1 1
H H6A 1.0152 0.7214 0.5402 0.065 Uiso calc R 1 1
H H6B 0.9971 0.7629 0.4594 0.065 Uiso calc R 1 1
C C7 0.92895(17) 0.7061(3) 0.4959(2) 0.0455(11) Uani d . 1 1
H H7A 0.9326 0.6389 0.4781 0.055 Uiso calc R 1 1
H H7B 0.9004 0.7410 0.4590 0.055 Uiso calc R 1 1
C C8 0.76545(17) 0.4788(3) 0.6239(2) 0.0448(10) Uani d . 1 1
H H8 0.7922 0.4671 0.6715 0.054 Uiso calc R 1 1
C C9 0.7578(2) 0.3830(4) 0.5796(3) 0.0598(13) Uani d . 1 1
H H9A 0.7340 0.3964 0.5310 0.072 Uiso calc R 1 1
H H9B 0.7951 0.3609 0.5733 0.072 Uiso calc R 1 1
C C10 0.7309(3) 0.3000(4) 0.6148(3) 0.0836(18) Uani d . 1 1
H H10A 0.7250 0.2423 0.5824 0.100 Uiso calc R 1 1
H H10B 0.7567 0.2807 0.6609 0.100 Uiso calc R 1 1
C C11 0.6750(3) 0.3323(5) 0.6294(4) 0.093(2) Uani d . 1 1
H H11A 0.6602 0.2798 0.6558 0.111 Uiso calc R 1 1
H H11B 0.6476 0.3428 0.5828 0.111 Uiso calc R 1 1
C C12 0.6812(3) 0.4270(5) 0.6740(3) 0.092(2) Uani d . 1 1
H H12A 0.7051 0.4143 0.7227 0.111 Uiso calc R 1 1
H H12B 0.6437 0.4483 0.6797 0.111 Uiso calc R 1 1
C C13 0.7081(2) 0.5101(4) 0.6370(3) 0.0702(15) Uani d . 1 1
H H13A 0.6825 0.5271 0.5902 0.084 Uiso calc R 1 1
H H13B 0.7130 0.5692 0.6680 0.084 Uiso calc R 1 1
C C14 1.0021(2) 0.4727(5) 0.6799(4) 0.0865(19) Uani d . 1 1
H H14A 1.0127 0.5333 0.6588 0.130 Uiso calc R 1 1
H H14B 1.0242 0.4181 0.6675 0.130 Uiso calc R 1 1
H H14C 1.0096 0.4794 0.7326 0.130 Uiso calc R 1 1
C C15 0.9085(2) 0.3303(4) 0.6860(3) 0.0695(15) Uani d . 1 1
H H15A 0.9202 0.3358 0.7387 0.104 Uiso calc R 1 1
H H15B 0.9288 0.2761 0.6695 0.104 Uiso calc R 1 1
H H15C 0.8680 0.3178 0.6718 0.104 Uiso calc R 1 1
C C16 0.9122(2) 0.4321(4) 0.5427(3) 0.0664(14) Uani d . 1 1
H H16A 0.8716 0.4323 0.5218 0.100 Uiso calc R 1 1
H H16B 0.9282 0.3696 0.5319 0.100 Uiso calc R 1 1
H H16C 0.9300 0.4858 0.5220 0.100 Uiso calc R 1 1
C C17 0.8280(2) 0.6869(4) 0.7429(3) 0.0648(15) Uani d . 1 1
H H17A 0.8259 0.7301 0.7012 0.097 Uiso calc R 1 1
H H17B 0.8348 0.7261 0.7872 0.097 Uiso calc R 1 1
H H17C 0.7925 0.6512 0.7375 0.097 Uiso calc R 1 1
C C18 0.9561(2) 0.6635(5) 0.7819(3) 0.087(2) Uani d . 1 1
H H18A 0.9866 0.6154 0.7930 0.131 Uiso calc R 1 1
H H18B 0.9548 0.7005 0.8257 0.131 Uiso calc R 1 1
H H18C 0.9627 0.7085 0.7446 0.131 Uiso calc R 1 1
C C19 0.8819(3) 0.5016(4) 0.8170(3) 0.0775(17) Uani d . 1 1
H H19A 0.8470 0.4643 0.8008 0.116 Uiso calc R 1 1
H H19B 0.8820 0.5329 0.8634 0.116 Uiso calc R 1 1
H H19C 0.9142 0.4572 0.8227 0.116 Uiso calc R 1 1
C C20 0.66817(16) 0.5861(3) 0.3829(2) 0.0387(9) Uani d . 1 1
C C21 0.59533(16) 0.6686(4) 0.4337(2) 0.0448(11) Uani d . 1 1
H H21 0.5695 0.6296 0.3955 0.054 Uiso calc R 1 1
C C22 0.58665(19) 0.7770(4) 0.4154(3) 0.0602(13) Uani d . 1 1
H H22A 0.5963 0.7902 0.3684 0.072 Uiso calc R 1 1
H H22B 0.6120 0.8165 0.4528 0.072 Uiso calc R 1 1
C C23 0.5246(2) 0.8076(5) 0.4111(3) 0.0776(18) Uani d . 1 1
H H23A 0.5201 0.8784 0.4004 0.093 Uiso calc R 1 1
H H23B 0.4994 0.7714 0.3714 0.093 Uiso calc R 1 1
C C24 0.5081(2) 0.7857(7) 0.4823(4) 0.101(3) Uani d . 1 1
H H24A 0.4678 0.8010 0.4773 0.121 Uiso calc R 1 1
H H24B 0.5302 0.8281 0.5208 0.121 Uiso calc R 1 1
C C25 0.5187(2) 0.6784(6) 0.5040(4) 0.100(3) Uani d . 1 1
H H25A 0.4931 0.6364 0.4686 0.119 Uiso calc R 1 1
H H25B 0.5103 0.6678 0.5520 0.119 Uiso calc R 1 1
C C26 0.58040(19) 0.6480(5) 0.5071(3) 0.0718(16) Uani d . 1 1
H H26A 0.6061 0.6853 0.5457 0.086 Uiso calc R 1 1
H H26B 0.5853 0.5775 0.5187 0.086 Uiso calc R 1 1
C C27 0.74792(17) 0.5121(3) 0.3410(2) 0.0422(10) Uani d . 1 1
H H27 0.7206 0.5118 0.2929 0.051 Uiso calc R 1 1
C C28 0.7607(2) 0.4056(4) 0.3660(3) 0.0586(13) Uani d . 1 1
H H28A 0.7253 0.3727 0.3695 0.070 Uiso calc R 1 1
H H28B 0.7861 0.4055 0.4148 0.070 Uiso calc R 1 1
C C29 0.7886(2) 0.3477(4) 0.3131(3) 0.0745(16) Uani d . 1 1
H H29A 0.7982 0.2809 0.3322 0.089 Uiso calc R 1 1
H H29B 0.7618 0.3418 0.2656 0.089 Uiso calc R 1 1
C C30 0.8424(2) 0.3999(5) 0.3034(3) 0.0858(19) Uani d . 1 1
H H30A 0.8710 0.3985 0.3497 0.103 Uiso calc R 1 1
H H30B 0.8579 0.3648 0.2668 0.103 Uiso calc R 1 1
C C31 0.8301(2) 0.5058(5) 0.2797(3) 0.0762(17) Uani d . 1 1
H H31A 0.8046 0.5070 0.2310 0.091 Uiso calc R 1 1
H H31B 0.8656 0.5387 0.2766 0.091 Uiso calc R 1 1
C C32 0.80272(19) 0.5617(4) 0.3330(3) 0.0595(13) Uani d . 1 1
H H32A 0.7945 0.6296 0.3156 0.071 Uiso calc R 1 1
H H32B 0.8294 0.5647 0.3808 0.071 Uiso calc R 1 1
C C33 0.6103(2) 0.3968(4) 0.4199(3) 0.0744(16) Uani d . 1 1
H H33A 0.6502 0.3792 0.4322 0.112 Uiso calc R 1 1
H H33B 0.5875 0.3390 0.4243 0.112 Uiso calc R 1 1
H H33C 0.6033 0.4479 0.4530 0.112 Uiso calc R 1 1
C C34 0.6078(3) 0.3470(4) 0.2629(3) 0.0862(19) Uani d . 1 1
H H34A 0.5931 0.3666 0.2125 0.129 Uiso calc R 1 1
H H34B 0.5906 0.2849 0.2720 0.129 Uiso calc R 1 1
H H34C 0.6487 0.3390 0.2719 0.129 Uiso calc R 1 1
C C35 0.5124(2) 0.4640(5) 0.2975(4) 0.092(2) Uani d . 1 1
H H35A 0.5018 0.5161 0.3273 0.138 Uiso calc R 1 1
H H35B 0.4929 0.4034 0.3046 0.138 Uiso calc R 1 1
H H35C 0.5018 0.4831 0.2464 0.138 Uiso calc R 1 1
C C36 0.6158(2) 0.5520(4) 0.1583(2) 0.0680(15) Uani d . 1 1
H H36A 0.6497 0.5114 0.1672 0.102 Uiso calc R 1 1
H H36B 0.6152 0.5950 0.1169 0.102 Uiso calc R 1 1
H H36C 0.5824 0.5098 0.1480 0.102 Uiso calc R 1 1
C C37 0.5443(2) 0.6893(4) 0.2223(3) 0.0716(16) Uani d . 1 1
H H37A 0.5150 0.6393 0.2186 0.107 Uiso calc R 1 1
H H37B 0.5383 0.7259 0.1768 0.107 Uiso calc R 1 1
H H37C 0.5427 0.7342 0.2619 0.107 Uiso calc R 1 1
C C38 0.6709(2) 0.7261(4) 0.2506(3) 0.0575(12) Uani d . 1 1
H H38A 0.6743 0.7593 0.2972 0.086 Uiso calc R 1 1
H H38B 0.6601 0.7737 0.2113 0.086 Uiso calc R 1 1
H H38C 0.7070 0.6964 0.2487 0.086 Uiso calc R 1 1
C C39 0.7944(3) 1.1257(5) 0.4664(3) 0.0856(18) Uani d . 1 1
H H39A 0.7670 1.1803 0.4592 0.103 Uiso calc R 1 1
H H39B 0.7889 1.0883 0.4208 0.103 Uiso calc R 1 1
C C40 0.8531(3) 1.1650(5) 0.4870(4) 0.092(2) Uani d . 1 1
H H40A 0.8535 1.2329 0.5052 0.110 Uiso calc R 1 1
H H40B 0.8711 1.1637 0.4453 0.110 Uiso calc R 1 1
C C41 0.8827(3) 1.0970(6) 0.5456(4) 0.102(2) Uani d . 1 1
H H41A 0.9137 1.1308 0.5796 0.122 Uiso calc R 1 1
H H41B 0.8980 1.0393 0.5250 0.122 Uiso calc R 1 1
C C42 0.8360(3) 1.0672(4) 0.5831(3) 0.0775(17) Uani d . 1 1
H H42A 0.8443 1.0029 0.6072 0.093 Uiso calc R 1 1
H H42B 0.8316 1.1166 0.6195 0.093 Uiso calc R 1 1
C C43 0.6595(3) 1.0083(6) 0.3598(3) 0.1053(12) Uani d D 1 1
H H43A 0.6431 0.9462 0.3377 0.126 Uiso calc R 1 1
H H43B 0.6936 1.0233 0.3419 0.126 Uiso calc R 1 1
C C44 0.6189(3) 1.0875(6) 0.3424(3) 0.1053(12) Uani d D 1 1
H H44A 0.5899 1.0715 0.2983 0.126 Uiso calc R 1 1
H H44B 0.6379 1.1489 0.3338 0.126 Uiso calc R 1 1
C C45 0.5926(3) 1.0989(6) 0.4057(3) 0.1053(12) Uani d D 1 1
H H45A 0.5858 1.1688 0.4144 0.126 Uiso calc R 1 1
H H45B 0.5564 1.0632 0.3974 0.126 Uiso calc R 1 1
C C46 0.6339(3) 1.0565(6) 0.4675(3) 0.1053(12) Uani d D 1 1
H H46A 0.6536 1.1091 0.4993 0.126 Uiso calc R 1 1
H H46B 0.6147 1.0135 0.4963 0.126 Uiso calc R 1 1
Li Li1 0.7431(3) 0.9442(6) 0.4956(4) 0.0509(19) Uani d . 1 1

loop_
_atom_site_aniso_label
_atom_site_aniso_U_11
_atom_site_aniso_U_22
_atom_site_aniso_U_33
_atom_site_aniso_U_12
_atom_site_aniso_U_13
_atom_site_aniso_U_23
Nd1 0.03086(13) 0.03540(15) 0.03492(14) 0.00010(9) 0.00580(10) 0.00130(9)
Cl1 0.0601(7) 0.0484(7) 0.0435(6) 0.0081(5) 0.0224(5) 0.0024(5)
Cl2 0.0561(6) 0.0458(6) 0.0468(6) 0.0009(5) 0.0218(5) 0.0059(5)
Si1 0.0421(7) 0.0415(8) 0.0635(8) 0.0118(6) 0.0057(6) 0.0002(6)
Si2 0.0571(7) 0.0538(8) 0.0343(6) 0.0063(7) 0.0052(6) -0.0010(6)
Si3 0.0517(7) 0.0548(9) 0.0592(8) -0.0203(7) 0.0023(7) 0.0014(7)
Si4 0.0452(7) 0.0558(8) 0.0371(6) -0.0093(6) 0.0079(5) -0.0010(6)
O1 0.105(3) 0.051(2) 0.068(2) -0.012(2) 0.033(2) 0.0006(18)
O2 0.097(3) 0.092(3) 0.054(2) 0.046(2) 0.027(2) 0.021(2)
N1 0.0325(17) 0.041(2) 0.0369(18) 0.0020(15) 0.0077(15) 0.0048(16)
N2 0.0375(18) 0.040(2) 0.0433(19) -0.0017(16) 0.0084(16) 0.0063(16)
N3 0.0391(18) 0.039(2) 0.0346(17) 0.0077(16) 0.0031(15) 0.0037(15)
N4 0.0328(17) 0.054(2) 0.0368(18) -0.0058(16) 0.0100(15) -0.0073(17)
N5 0.0347(17) 0.049(2) 0.0364(18) -0.0014(16) 0.0092(15) -0.0051(16)
N6 0.0366(17) 0.044(2) 0.0346(17) -0.0097(16) 0.0053(15) -0.0030(16)
C1 0.039(2) 0.031(2) 0.034(2) 0.0019(18) 0.0081(18) -0.0041(17)
C2 0.034(2) 0.035(2) 0.042(2) 0.0020(18) 0.0069(18) 0.0025(19)
C3 0.042(2) 0.047(3) 0.047(2) -0.003(2) 0.011(2) -0.007(2)
C4 0.053(3) 0.050(3) 0.059(3) -0.011(2) 0.000(2) -0.007(2)
C5 0.049(3) 0.059(3) 0.067(3) -0.014(2) 0.010(2) 0.006(3)
C6 0.042(2) 0.062(3) 0.060(3) -0.003(2) 0.017(2) 0.006(3)
C7 0.035(2) 0.050(3) 0.052(3) -0.001(2) 0.011(2) -0.004(2)
C8 0.046(2) 0.046(3) 0.042(2) -0.004(2) 0.011(2) 0.007(2)
C9 0.062(3) 0.054(3) 0.061(3) -0.013(3) 0.009(3) 0.008(3)
C10 0.107(5) 0.058(4) 0.088(4) -0.033(4) 0.026(4) 0.011(3)
C11 0.100(5) 0.099(5) 0.077(4) -0.049(4) 0.016(4) 0.026(4)
C12 0.076(4) 0.122(6) 0.092(4) -0.023(4) 0.045(4) 0.019(4)
C13 0.056(3) 0.079(4) 0.085(4) -0.003(3) 0.035(3) 0.012(3)
C14 0.047(3) 0.079(4) 0.131(5) 0.019(3) 0.014(3) 0.003(4)
C15 0.072(3) 0.048(3) 0.085(4) 0.018(3) 0.008(3) 0.010(3)
C16 0.089(4) 0.046(3) 0.072(3) 0.019(3) 0.034(3) -0.008(3)
C17 0.084(4) 0.070(4) 0.042(3) 0.027(3) 0.018(3) 0.001(2)
C18 0.083(4) 0.111(5) 0.059(3) -0.021(4) -0.003(3) -0.027(3)
C19 0.104(4) 0.084(4) 0.044(3) 0.023(4) 0.017(3) 0.019(3)
C20 0.036(2) 0.041(2) 0.039(2) -0.0090(19) 0.0073(18) 0.0025(19)
C21 0.027(2) 0.066(3) 0.042(2) -0.003(2) 0.0076(18) -0.007(2)
C22 0.045(3) 0.067(4) 0.069(3) 0.001(3) 0.014(2) -0.012(3)
C23 0.049(3) 0.091(5) 0.090(4) 0.020(3) 0.011(3) -0.016(3)
C24 0.043(3) 0.174(8) 0.084(5) 0.025(4) 0.012(3) -0.045(5)
C25 0.055(4) 0.180(8) 0.075(4) 0.003(4) 0.040(3) 0.005(5)
C26 0.044(3) 0.119(5) 0.058(3) 0.004(3) 0.024(2) 0.010(3)
C27 0.043(2) 0.045(3) 0.039(2) 0.001(2) 0.0109(19) -0.007(2)
C28 0.070(3) 0.050(3) 0.059(3) 0.000(3) 0.020(3) -0.006(2)
C29 0.087(4) 0.060(4) 0.077(4) 0.014(3) 0.020(3) -0.014(3)
C30 0.076(4) 0.105(5) 0.083(4) 0.029(4) 0.031(3) -0.014(4)
C31 0.067(3) 0.089(5) 0.084(4) 0.006(3) 0.041(3) -0.012(3)
C32 0.055(3) 0.061(3) 0.071(3) -0.005(2) 0.034(3) -0.008(3)
C33 0.080(4) 0.067(4) 0.076(4) -0.026(3) 0.018(3) 0.017(3)
C34 0.109(5) 0.065(4) 0.076(4) -0.026(4) 0.002(4) -0.015(3)
C35 0.057(3) 0.097(5) 0.112(5) -0.034(3) -0.003(3) 0.010(4)
C36 0.083(4) 0.078(4) 0.044(3) -0.021(3) 0.019(3) -0.007(3)
C37 0.059(3) 0.087(4) 0.065(3) 0.008(3) 0.006(3) 0.020(3)
C38 0.063(3) 0.059(3) 0.051(3) -0.013(3) 0.015(2) 0.002(2)
C39 0.108(5) 0.059(4) 0.095(5) -0.006(4) 0.035(4) 0.014(3)
C40 0.105(5) 0.070(4) 0.110(5) -0.012(4) 0.042(4) 0.005(4)
C41 0.106(5) 0.099(6) 0.110(5) -0.005(4) 0.044(4) 0.017(5)
C42 0.109(5) 0.061(4) 0.064(3) -0.004(3) 0.022(4) -0.015(3)
C43 0.119(3) 0.127(3) 0.075(2) 0.055(2) 0.032(2) 0.016(2)
C44 0.119(3) 0.127(3) 0.075(2) 0.055(2) 0.032(2) 0.016(2)
C45 0.119(3) 0.127(3) 0.075(2) 0.055(2) 0.032(2) 0.016(2)
C46 0.119(3) 0.127(3) 0.075(2) 0.055(2) 0.032(2) 0.016(2)
Li1 0.061(5) 0.049(5) 0.046(4) 0.010(4) 0.019(4) 0.007(3)

loop_
_atom_type_symbol
_atom_type_description
_atom_type_scat_dispersion_real
_atom_type_scat_dispersion_imag
_atom_type_scat_source
C C 0.0033 0.0016 'International Tables Vol C Tables 4.2.6.8 and 6.1.1.4'
H H 0.0000 0.0000 'International Tables Vol C Tables 4.2.6.8 and 6.1.1.4'
Cl Cl 0.1484 0.1585 'International Tables Vol C Tables 4.2.6.8 and 6.1.1.4'
Li Li -0.0003 0.0001 'International Tables Vol C Tables 4.2.6.8 and 6.1.1.4'
N N 0.0061 0.0033 'International Tables Vol C Tables 4.2.6.8 and 6.1.1.4'
Nd Nd -0.1943 3.0179 'International Tables Vol C Tables 4.2.6.8 and 6.1.1.4'
O O 0.0106 0.0060 'International Tables Vol C Tables 4.2.6.8 and 6.1.1.4'
Si Si 0.0817 0.0704 'International Tables Vol C Tables 4.2.6.8 and 6.1.1.4'

loop_
_geom_angle_atom_site_label_1
_geom_angle_atom_site_label_2
_geom_angle_atom_site_label_3
_geom_angle
N2 Nd1 N5 96.62(12)
N2 Nd1 N1 54.47(11)
N5 Nd1 N1 111.38(11)
N2 Nd1 N4 106.36(11)
N5 Nd1 N4 54.47(10)
N1 Nd1 N4 157.35(12)
N2 Nd1 Cl1 99.85(8)
N5 Nd1 Cl1 147.58(8)
N1 Nd1 Cl1 100.91(8)
N4 Nd1 Cl1 93.95(8)
N2 Nd1 Cl2 146.42(8)
N5 Nd1 Cl2 99.68(8)
N1 Nd1 Cl2 92.15(8)
N4 Nd1 Cl2 107.02(9)
Cl1 Nd1 Cl2 81.42(3)
N2 Nd1 C1 27.26(10)
N5 Nd1 C1 107.92(11)
N1 Nd1 C1 27.40(10)
N4 Nd1 C1 133.26(12)
Cl1 Nd1 C1 99.31(8)
Cl2 Nd1 C1 119.17(8)
N2 Nd1 C20 106.13(12)
N5 Nd1 C20 27.27(10)
N1 Nd1 C20 137.72(11)
N4 Nd1 C20 27.57(10)
Cl1 Nd1 C20 120.45(9)
Cl2 Nd1 C20 101.71(8)
C1 Nd1 C20 126.73(12)
N2 Nd1 Li1 134.25(14)
N5 Nd1 Li1 129.07(14)
N1 Nd1 Li1 102.41(15)
N4 Nd1 Li1 100.02(15)
Cl1 Nd1 Li1 40.87(11)
Cl2 Nd1 Li1 40.85(11)
C1 Nd1 Li1 119.04(15)
C20 Nd1 Li1 114.21(15)
Li1 Cl1 Nd1 88.43(19)
Li1 Cl2 Nd1 88.34(19)
N3 Si1 C16 108.57(19)
N3 Si1 C14 111.7(2)
C16 Si1 C14 108.7(3)
N3 Si1 C15 111.5(2)
C16 Si1 C15 109.5(3)
C14 Si1 C15 106.7(3)
N3 Si2 C17 109.71(19)
N3 Si2 C19 111.5(2)
C17 Si2 C19 108.8(2)
N3 Si2 C18 110.9(2)
C17 Si2 C18 109.1(3)
C19 Si2 C18 106.8(3)
N6 Si3 C34 112.1(2)
N6 Si3 C33 109.3(2)
C34 Si3 C33 108.6(3)
N6 Si3 C35 110.5(2)
C34 Si3 C35 106.8(3)
C33 Si3 C35 109.4(3)
N6 Si4 C38 110.51(19)
N6 Si4 C36 110.6(2)
C38 Si4 C36 110.0(2)
N6 Si4 C37 111.6(2)
C38 Si4 C37 108.4(3)
C36 Si4 C37 105.6(3)
C42 O1 C39 107.7(4)
C42 O1 Li1 124.5(4)
C39 O1 Li1 116.2(4)
C46 O2 C43 110.5(4)
C46 O2 Li1 124.0(4)
C43 O2 Li1 124.6(4)
C1 N1 C2 122.8(3)
C1 N1 Nd1 94.1(2)
C2 N1 Nd1 140.3(3)
C1 N2 C8 123.4(3)
C1 N2 Nd1 96.7(2)
C8 N2 Nd1 139.8(3)
C1 N3 Si1 117.2(2)
C1 N3 Si2 117.6(2)
Si1 N3 Si2 125.24(19)
C20 N4 C21 122.3(3)
C20 N4 Nd1 93.2(2)
C21 N4 Nd1 141.9(3)
C20 N5 C27 123.4(3)
C20 N5 Nd1 96.2(2)
C27 N5 Nd1 138.8(2)
C20 N6 Si3 117.8(3)
C20 N6 Si4 118.4(3)
Si3 N6 Si4 123.82(19)
N2 C1 N1 113.9(3)
N2 C1 N3 122.9(4)
N1 C1 N3 123.2(3)
N2 C1 Nd1 56.0(2)
N1 C1 Nd1 58.5(2)
N3 C1 Nd1 172.3(3)
N1 C2 C3 110.9(3)
N1 C2 C7 110.1(3)
C3 C2 C7 109.5(3)
N1 C2 H2 108.8
C3 C2 H2 108.8
C7 C2 H2 108.8
C2 C3 C4 112.2(3)
C2 C3 H3A 109.2
C4 C3 H3A 109.2
C2 C3 H3B 109.2
C4 C3 H3B 109.2
H3A C3 H3B 107.9
C5 C4 C3 111.4(4)
C5 C4 H4A 109.4
C3 C4 H4A 109.4
C5 C4 H4B 109.4
C3 C4 H4B 109.4
H4A C4 H4B 108.0
C4 C5 C6 110.1(4)
C4 C5 H5A 109.6
C6 C5 H5A 109.6
C4 C5 H5B 109.6
C6 C5 H5B 109.6
H5A C5 H5B 108.1
C5 C6 C7 111.7(4)
C5 C6 H6A 109.3
C7 C6 H6A 109.3
C5 C6 H6B 109.3
C7 C6 H6B 109.3
H6A C6 H6B 107.9
C6 C7 C2 111.1(4)
C6 C7 H7A 109.4
C2 C7 H7A 109.4
C6 C7 H7B 109.4
C2 C7 H7B 109.4
H7A C7 H7B 108.0
N2 C8 C13 109.1(4)
N2 C8 C9 111.2(3)
C13 C8 C9 108.8(4)
N2 C8 H8 109.2
C13 C8 H8 109.2
C9 C8 H8 109.2
C10 C9 C8 113.4(4)
C10 C9 H9A 108.9
C8 C9 H9A 108.9
C10 C9 H9B 108.9
C8 C9 H9B 108.9
H9A C9 H9B 107.7
C11 C10 C9 110.9(5)
C11 C10 H10A 109.5
C9 C10 H10A 109.5
C11 C10 H10B 109.5
C9 C10 H10B 109.5
H10A C10 H10B 108.0
C10 C11 C12 111.4(5)
C10 C11 H11A 109.3
C12 C11 H11A 109.3
C10 C11 H11B 109.3
C12 C11 H11B 109.3
H11A C11 H11B 108.0
C11 C12 C13 111.4(5)
C11 C12 H12A 109.4
C13 C12 H12A 109.4
C11 C12 H12B 109.4
C13 C12 H12B 109.4
H12A C12 H12B 108.0
C8 C13 C12 111.3(5)
C8 C13 H13A 109.4
C12 C13 H13A 109.4
C8 C13 H13B 109.4
C12 C13 H13B 109.4
H13A C13 H13B 108.0
Si1 C14 H14A 109.5
Si1 C14 H14B 109.5
H14A C14 H14B 109.5
Si1 C14 H14C 109.5
H14A C14 H14C 109.5
H14B C14 H14C 109.5
Si1 C15 H15A 109.5
Si1 C15 H15B 109.5
H15A C15 H15B 109.5
Si1 C15 H15C 109.5
H15A C15 H15C 109.5
H15B C15 H15C 109.5
Si1 C16 H16A 109.5
Si1 C16 H16B 109.5
H16A C16 H16B 109.5
Si1 C16 H16C 109.5
H16A C16 H16C 109.5
H16B C16 H16C 109.5
Si2 C17 H17A 109.5
Si2 C17 H17B 109.5
H17A C17 H17B 109.5
Si2 C17 H17C 109.5
H17A C17 H17C 109.5
H17B C17 H17C 109.5
Si2 C18 H18A 109.5
Si2 C18 H18B 109.5
H18A C18 H18B 109.5
Si2 C18 H18C 109.5
H18A C18 H18C 109.5
H18B C18 H18C 109.5
Si2 C19 H19A 109.5
Si2 C19 H19B 109.5
H19A C19 H19B 109.5
Si2 C19 H19C 109.5
H19A C19 H19C 109.5
H19B C19 H19C 109.5
N5 C20 N4 114.6(4)
N5 C20 N6 122.7(4)
N4 C20 N6 122.7(3)
N5 C20 Nd1 56.5(2)
N4 C20 Nd1 59.2(2)
N6 C20 Nd1 169.1(3)
N4 C21 C22 111.6(4)
N4 C21 C26 109.9(4)
C22 C21 C26 109.5(4)
N4 C21 H21 108.6
C22 C21 H21 108.6
C26 C21 H21 108.6
C21 C22 C23 110.8(4)
C21 C22 H22A 109.5
C23 C22 H22A 109.5
C21 C22 H22B 109.5
C23 C22 H22B 109.5
H22A C22 H22B 108.1
C24 C23 C22 110.7(5)
C24 C23 H23A 109.5
C22 C23 H23A 109.5
C24 C23 H23B 109.5
C22 C23 H23B 109.5
H23A C23 H23B 108.1
C23 C24 C25 111.3(5)
C23 C24 H24A 109.4
C25 C24 H24A 109.4
C23 C24 H24B 109.4
C25 C24 H24B 109.4
H24A C24 H24B 108.0
C24 C25 C26 111.7(5)
C24 C25 H25A 109.3
C26 C25 H25A 109.3
C24 C25 H25B 109.3
C26 C25 H25B 109.3
H25A C25 H25B 107.9
C21 C26 C25 110.2(4)
C21 C26 H26A 109.6
C25 C26 H26A 109.6
C21 C26 H26B 109.6
C25 C26 H26B 109.6
H26A C26 H26B 108.1
N5 C27 C32 109.5(3)
N5 C27 C28 111.5(3)
C32 C27 C28 109.1(4)
N5 C27 H27 108.9
C32 C27 H27 108.9
C28 C27 H27 108.9
C27 C28 C29 111.7(4)
C27 C28 H28A 109.3
C29 C28 H28A 109.3
C27 C28 H28B 109.3
C29 C28 H28B 109.3
H28A C28 H28B 108.0
C30 C29 C28 110.7(5)
C30 C29 H29A 109.5
C28 C29 H29A 109.5
C30 C29 H29B 109.5
C28 C29 H29B 109.5
H29A C29 H29B 108.1
C31 C30 C29 111.0(5)
C31 C30 H30A 109.4
C29 C30 H30A 109.4
C31 C30 H30B 109.4
C29 C30 H30B 109.4
H30A C30 H30B 108.0
C30 C31 C32 111.2(5)
C30 C31 H31A 109.4
C32 C31 H31A 109.4
C30 C31 H31B 109.4
C32 C31 H31B 109.4
H31A C31 H31B 108.0
C31 C32 C27 111.4(4)
C31 C32 H32A 109.3
C27 C32 H32A 109.3
C31 C32 H32B 109.3
C27 C32 H32B 109.3
H32A C32 H32B 108.0
Si3 C33 H33A 109.5
Si3 C33 H33B 109.5
H33A C33 H33B 109.5
Si3 C33 H33C 109.5
H33A C33 H33C 109.5
H33B C33 H33C 109.5
Si3 C34 H34A 109.5
Si3 C34 H34B 109.5
H34A C34 H34B 109.5
Si3 C34 H34C 109.5
H34A C34 H34C 109.5
H34B C34 H34C 109.5
Si3 C35 H35A 109.5
Si3 C35 H35B 109.5
H35A C35 H35B 109.5
Si3 C35 H35C 109.5
H35A C35 H35C 109.5
H35B C35 H35C 109.5
Si4 C36 H36A 109.5
Si4 C36 H36B 109.5
H36A C36 H36B 109.5
Si4 C36 H36C 109.5
H36A C36 H36C 109.5
H36B C36 H36C 109.5
Si4 C37 H37A 109.5
Si4 C37 H37B 109.5
H37A C37 H37B 109.5
Si4 C37 H37C 109.5
H37A C37 H37C 109.5
H37B C37 H37C 109.5
Si4 C38 H38A 109.5
Si4 C38 H38B 109.5
H38A C38 H38B 109.5
Si4 C38 H38C 109.5
H38A C38 H38C 109.5
H38B C38 H38C 109.5
O1 C39 C40 108.2(5)
O1 C39 H39A 110.1
C40 C39 H39A 110.1
O1 C39 H39B 110.1
C40 C39 H39B 110.1
H39A C39 H39B 108.4
C39 C40 C41 104.0(5)
C39 C40 H40A 111.0
C41 C40 H40A 111.0
C39 C40 H40B 111.0
C41 C40 H40B 111.0
H40A C40 H40B 109.0
C40 C41 C42 103.1(6)
C40 C41 H41A 111.1
C42 C41 H41A 111.1
C40 C41 H41B 111.1
C42 C41 H41B 111.1
H41A C41 H41B 109.1
O1 C42 C41 104.4(5)
O1 C42 H42A 110.9
C41 C42 H42A 110.9
O1 C42 H42B 110.9
C41 C42 H42B 110.9
H42A C42 H42B 108.9
O2 C43 C44 105.7(5)
O2 C43 H43A 110.6
C44 C43 H43A 110.6
O2 C43 H43B 110.6
C44 C43 H43B 110.6
H43A C43 H43B 108.7
C43 C44 C45 106.9(5)
C43 C44 H44A 110.3
C45 C44 H44A 110.3
C43 C44 H44B 110.3
C45 C44 H44B 110.3
H44A C44 H44B 108.6
C46 C45 C44 104.9(5)
C46 C45 H45A 110.8
C44 C45 H45A 110.8
C46 C45 H45B 110.8
C44 C45 H45B 110.8
H45A C45 H45B 108.8
O2 C46 C45 106.7(5)
O2 C46 H46A 110.4
C45 C46 H46A 110.4
O2 C46 H46B 110.4
C45 C46 H46B 110.4
H46A C46 H46B 108.6
O1 Li1 O2 100.0(4)
O1 Li1 Cl2 113.7(3)
O2 Li1 Cl2 107.6(3)
O1 Li1 Cl1 122.5(4)
O2 Li1 Cl1 111.4(4)
Cl2 Li1 Cl1 101.1(3)
O1 Li1 Nd1 143.1(3)
O2 Li1 Nd1 116.3(4)
Cl2 Li1 Nd1 50.82(16)
Cl1 Li1 Nd1 50.70(16)

loop_
_geom_bond_atom_site_label_1
_geom_bond_atom_site_label_2
_geom_bond_distance
_geom_bond_publ_flag
Li1 Cl1 2.336(7) yes
Li1 Cl2 2.335(7) yes
Li1 O1 1.907(9) yes
Li1 O2 1.951(8) yes
Nd1 Cl1 2.7621(11) yes
Nd1 Cl2 2.7667(11) yes
Nd1 N1 2.462(3) yes
Nd1 N2 2.405(3) yes
Nd1 N4 2.481(3) yes
Nd1 N5 2.419(3) yes
Nd1 C1 2.881(4) ?
Nd1 C20 2.883(4) ?
O2 C46 1.421(6) ?
O2 C43 1.428(6) ?
Si1 N3 1.747(3) ?
Si1 C16 1.856(5) ?
Si1 C14 1.860(5) ?
Si1 C15 1.871(5) ?
Si2 N3 1.759(3) ?
Si2 C17 1.847(5) ?
Si2 C19 1.861(5) ?
Si2 C18 1.874(6) ?
Si3 N6 1.745(4) ?
Si3 C34 1.858(6) ?
Si3 C33 1.859(5) ?
Si3 C35 1.865(5) ?
Si4 N6 1.754(3) ?
Si4 C38 1.858(5) ?
Si4 C36 1.859(5) ?
Si4 C37 1.870(5) ?
O1 C42 1.442(6) ?
O1 C39 1.449(6) ?
N1 C1 1.329(5) ?
N1 C2 1.458(5) ?
N2 C1 1.329(5) ?
N2 C8 1.458(5) ?
N3 C1 1.437(5) ?
N4 C20 1.337(5) ?
N4 C21 1.465(5) ?
N5 C20 1.329(5) ?
N5 C27 1.459(5) ?
N6 C20 1.442(5) ?
C2 C3 1.520(6) ?
C2 C7 1.531(5) ?
C2 H2 0.9900 ?
C3 C4 1.535(6) ?
C3 H3A 0.9800 ?
C3 H3B 0.9800 ?
C4 C5 1.518(6) ?
C4 H4A 0.9800 ?
C4 H4B 0.9800 ?
C5 C6 1.521(7) ?
C5 H5A 0.9800 ?
C5 H5B 0.9800 ?
C6 C7 1.530(6) ?
C6 H6A 0.9800 ?
C6 H6B 0.9800 ?
C7 H7A 0.9800 ?
C7 H7B 0.9800 ?
C8 C13 1.523(6) ?
C8 C9 1.530(6) ?
C8 H8 0.9900 ?
C9 C10 1.522(6) ?
C9 H9A 0.9800 ?
C9 H9B 0.9800 ?
C10 C11 1.504(8) ?
C10 H10A 0.9800 ?
C10 H10B 0.9800 ?
C11 C12 1.520(9) ?
C11 H11A 0.9800 ?
C11 H11B 0.9800 ?
C12 C13 1.542(7) ?
C12 H12A 0.9800 ?
C12 H12B 0.9800 ?
C13 H13A 0.9800 ?
C13 H13B 0.9800 ?
C14 H14A 0.9700 ?
C14 H14B 0.9700 ?
C14 H14C 0.9700 ?
C15 H15A 0.9700 ?
C15 H15B 0.9700 ?
C15 H15C 0.9700 ?
C16 H16A 0.9700 ?
C16 H16B 0.9700 ?
C16 H16C 0.9700 ?
C17 H17A 0.9700 ?
C17 H17B 0.9700 ?
C17 H17C 0.9700 ?
C18 H18A 0.9700 ?
C18 H18B 0.9700 ?
C18 H18C 0.9700 ?
C19 H19A 0.9700 ?
C19 H19B 0.9700 ?
C19 H19C 0.9700 ?
C21 C22 1.510(7) ?
C21 C26 1.530(6) ?
C21 H21 0.9900 ?
C22 C23 1.540(6) ?
C22 H22A 0.9800 ?
C22 H22B 0.9800 ?
C23 C24 1.511(8) ?
C23 H23A 0.9800 ?
C23 H23B 0.9800 ?
C24 C25 1.514(9) ?
C24 H24A 0.9800 ?
C24 H24B 0.9800 ?
C25 C26 1.534(7) ?
C25 H25A 0.9800 ?
C25 H25B 0.9800 ?
C26 H26A 0.9800 ?
C26 H26B 0.9800 ?
C27 C32 1.523(6) ?
C27 C28 1.524(6) ?
C27 H27 0.9900 ?
C28 C29 1.539(6) ?
C28 H28A 0.9800 ?
C28 H28B 0.9800 ?
C29 C30 1.527(8) ?
C29 H29A 0.9800 ?
C29 H29B 0.9800 ?
C30 C31 1.510(8) ?
C30 H30A 0.9800 ?
C30 H30B 0.9800 ?
C31 C32 1.523(6) ?
C31 H31A 0.9800 ?
C31 H31B 0.9800 ?
C32 H32A 0.9800 ?
C32 H32B 0.9800 ?
C33 H33A 0.9700 ?
C33 H33B 0.9700 ?
C33 H33C 0.9700 ?
C34 H34A 0.9700 ?
C34 H34B 0.9700 ?
C34 H34C 0.9700 ?
C35 H35A 0.9700 ?
C35 H35B 0.9700 ?
C35 H35C 0.9700 ?
C36 H36A 0.9700 ?
C36 H36B 0.9700 ?
C36 H36C 0.9700 ?
C37 H37A 0.9700 ?
C37 H37B 0.9700 ?
C37 H37C 0.9700 ?
C38 H38A 0.9700 ?
C38 H38B 0.9700 ?
C38 H38C 0.9700 ?
C39 C40 1.483(8) ?
C39 H39A 0.9800 ?
C39 H39B 0.9800 ?
C40 C41 1.487(9) ?
C40 H40A 0.9800 ?
C40 H40B 0.9800 ?
C41 C42 1.515(8) ?
C41 H41A 0.9800 ?
C41 H41B 0.9800 ?
C42 H42A 0.9800 ?
C42 H42B 0.9800 ?
C43 C44 1.438(7) ?
C43 H43A 0.9800 ?
C43 H43B 0.9800 ?
C44 C45 1.480(7) ?
C44 H44A 0.9800 ?
C44 H44B 0.9800 ?
C45 C46 1.466(7) ?
C45 H45A 0.9800 ?
C45 H45B 0.9800 ?
C46 H46A 0.9800 ?
C46 H46B 0.9800 ?

loop_
_geom_torsion_atom_site_label_1
_geom_torsion_atom_site_label_2
_geom_torsion_atom_site_label_3
_geom_torsion_atom_site_label_4
_geom_torsion
N2 Nd1 Cl1 Li1 151.9(2)
N5 Nd1 Cl1 Li1 -88.7(2)
N1 Nd1 Cl1 Li1 96.4(2)
N4 Nd1 Cl1 Li1 -100.8(2)
Cl2 Nd1 Cl1 Li1 5.87(19)
C1 Nd1 Cl1 Li1 124.2(2)
C20 Nd1 Cl1 Li1 -92.7(2)
N2 Nd1 Cl2 Li1 -100.8(2)
N5 Nd1 Cl2 Li1 141.3(2)
N1 Nd1 Cl2 Li1 -106.6(2)
N4 Nd1 Cl2 Li1 85.7(2)
Cl1 Nd1 Cl2 Li1 -5.87(19)
C1 Nd1 Cl2 Li1 -101.8(2)
C20 Nd1 Cl2 Li1 113.6(2)
N2 Nd1 N1 C1 -5.2(2)
N5 Nd1 N1 C1 -87.9(2)
N4 Nd1 N1 C1 -40.9(4)
Cl1 Nd1 N1 C1 89.2(2)
Cl2 Nd1 N1 C1 170.9(2)
C20 Nd1 N1 C1 -79.0(3)
Li1 Nd1 N1 C1 131.0(2)
N2 Nd1 N1 C2 -164.8(4)
N5 Nd1 N1 C2 112.5(4)
N4 Nd1 N1 C2 159.5(3)
Cl1 Nd1 N1 C2 -70.4(4)
Cl2 Nd1 N1 C2 11.3(4)
C1 Nd1 N1 C2 -159.6(5)
C20 Nd1 N1 C2 121.3(4)
Li1 Nd1 N1 C2 -28.7(4)
N5 Nd1 N2 C1 116.8(2)
N1 Nd1 N2 C1 5.2(2)
N4 Nd1 N2 C1 171.7(2)
Cl1 Nd1 N2 C1 -91.2(2)
Cl2 Nd1 N2 C1 -1.9(3)
C20 Nd1 N2 C1 142.9(2)
Li1 Nd1 N2 C1 -65.7(3)
N5 Nd1 N2 C8 -67.8(4)
N1 Nd1 N2 C8 -179.4(5)
N4 Nd1 N2 C8 -13.0(4)
Cl1 Nd1 N2 C8 84.1(4)
Cl2 Nd1 N2 C8 173.4(3)
C1 Nd1 N2 C8 175.4(6)
C20 Nd1 N2 C8 -41.7(4)
Li1 Nd1 N2 C8 109.7(4)
C16 Si1 N3 C1 8.7(4)
C14 Si1 N3 C1 128.6(3)
C15 Si1 N3 C1 -112.1(3)
C16 Si1 N3 Si2 -172.2(3)
C14 Si1 N3 Si2 -52.4(3)
C15 Si1 N3 Si2 67.0(3)
C17 Si2 N3 C1 6.7(4)
C19 Si2 N3 C1 127.3(3)
C18 Si2 N3 C1 -113.9(4)
C17 Si2 N3 Si1 -172.3(3)
C19 Si2 N3 Si1 -51.7(3)
C18 Si2 N3 Si1 67.1(3)
N2 Nd1 N4 C20 -93.6(3)
N5 Nd1 N4 C20 -7.2(2)
N1 Nd1 N4 C20 -64.0(4)
Cl1 Nd1 N4 C20 164.9(2)
Cl2 Nd1 N4 C20 82.7(2)
C1 Nd1 N4 C20 -88.4(3)
Li1 Nd1 N4 C20 124.1(3)
N2 Nd1 N4 C21 106.4(4)
N5 Nd1 N4 C21 -167.2(5)
N1 Nd1 N4 C21 136.0(4)
Cl1 Nd1 N4 C21 4.9(4)
Cl2 Nd1 N4 C21 -77.3(4)
C1 Nd1 N4 C21 111.6(4)
C20 Nd1 N4 C21 -160.0(6)
Li1 Nd1 N4 C21 -35.9(5)
N2 Nd1 N5 C20 112.7(2)
N1 Nd1 N5 C20 167.0(2)
N4 Nd1 N5 C20 7.3(2)
Cl1 Nd1 N5 C20 -7.6(3)
Cl2 Nd1 N5 C20 -96.8(2)
C1 Nd1 N5 C20 138.1(2)
Li1 Nd1 N5 C20 -65.0(3)
N2 Nd1 N5 C27 -82.2(4)
N1 Nd1 N5 C27 -27.9(4)
N4 Nd1 N5 C27 172.4(5)
Cl1 Nd1 N5 C27 157.5(3)
Cl2 Nd1 N5 C27 68.3(4)
C1 Nd1 N5 C27 -56.8(4)
C20 Nd1 N5 C27 165.1(6)
Li1 Nd1 N5 C27 100.1(4)
C34 Si3 N6 C20 -115.2(3)
C33 Si3 N6 C20 5.3(4)
C35 Si3 N6 C20 125.8(3)
C34 Si3 N6 Si4 65.7(3)
C33 Si3 N6 Si4 -173.9(3)
C35 Si3 N6 Si4 -53.4(3)
C38 Si4 N6 C20 10.9(4)
C36 Si4 N6 C20 133.0(3)
C37 Si4 N6 C20 -109.7(3)
C38 Si4 N6 Si3 -169.9(2)
C36 Si4 N6 Si3 -47.8(3)
C37 Si4 N6 Si3 69.4(3)
C8 N2 C1 N1 175.0(4)
Nd1 N2 C1 N1 -8.6(4)
C8 N2 C1 N3 -5.5(6)
Nd1 N2 C1 N3 170.9(3)
C8 N2 C1 Nd1 -176.4(4)
C2 N1 C1 N2 173.0(3)
Nd1 N1 C1 N2 8.4(3)
C2 N1 C1 N3 -6.5(6)
Nd1 N1 C1 N3 -171.1(3)
C2 N1 C1 Nd1 164.6(4)
Si1 N3 C1 N2 96.6(4)
Si2 N3 C1 N2 -82.5(4)
Si1 N3 C1 N1 -83.9(4)
Si2 N3 C1 N1 97.0(4)
N5 Nd1 C1 N2 -68.7(2)
N1 Nd1 C1 N2 -170.8(4)
N4 Nd1 C1 N2 -11.0(3)
Cl1 Nd1 C1 N2 93.5(2)
Cl2 Nd1 C1 N2 178.8(2)
C20 Nd1 C1 N2 -46.3(3)
Li1 Nd1 C1 N2 131.7(2)
N2 Nd1 C1 N1 170.8(4)
N5 Nd1 C1 N1 102.1(2)
N4 Nd1 C1 N1 159.8(2)
Cl1 Nd1 C1 N1 -95.8(2)
Cl2 Nd1 C1 N1 -10.4(3)
C20 Nd1 C1 N1 124.5(2)
Li1 Nd1 C1 N1 -57.5(3)
C1 N1 C2 C3 -102.9(4)
Nd1 N1 C2 C3 52.7(5)
C1 N1 C2 C7 135.7(4)
Nd1 N1 C2 C7 -68.7(5)
N1 C2 C3 C4 -177.4(3)
C7 C2 C3 C4 -55.7(5)
C2 C3 C4 C5 56.1(5)
C3 C4 C5 C6 -55.0(5)
C4 C5 C6 C7 56.2(5)
C5 C6 C7 C2 -57.4(5)
N1 C2 C7 C6 178.3(4)
C3 C2 C7 C6 56.1(5)
C1 N2 C8 C13 139.0(4)
Nd1 N2 C8 C13 -35.5(6)
C1 N2 C8 C9 -101.0(5)
Nd1 N2 C8 C9 84.5(5)
N2 C8 C9 C10 -175.9(4)
C13 C8 C9 C10 -55.7(6)
C8 C9 C10 C11 55.5(7)
C9 C10 C11 C12 -54.2(7)
C10 C11 C12 C13 55.4(7)
N2 C8 C13 C12 176.9(4)
C9 C8 C13 C12 55.5(6)
C11 C12 C13 C8 -56.7(7)
C27 N5 C20 N4 179.6(4)
Nd1 N5 C20 N4 -12.1(4)
C27 N5 C20 N6 -1.2(6)
Nd1 N5 C20 N6 167.1(3)
C27 N5 C20 Nd1 -168.3(4)
C21 N4 C20 N5 177.3(4)
Nd1 N4 C20 N5 11.8(4)
C21 N4 C20 N6 -1.9(6)
Nd1 N4 C20 N6 -167.4(3)
C21 N4 C20 Nd1 165.5(4)
Si3 N6 C20 N5 96.4(4)
Si4 N6 C20 N5 -84.4(5)
Si3 N6 C20 N4 -84.5(5)
Si4 N6 C20 N4 94.8(4)
Si3 N6 C20 Nd1 18E1(10)
Si4 N6 C20 Nd1 -2.0(16)
N2 Nd1 C20 N5 -72.6(3)
N1 Nd1 C20 N5 -18.1(3)
N4 Nd1 C20 N5 -167.2(4)
Cl1 Nd1 C20 N5 175.3(2)
Cl2 Nd1 C20 N5 88.4(2)
C1 Nd1 C20 N5 -52.4(3)
Li1 Nd1 C20 N5 129.5(3)
N2 Nd1 C20 N4 94.6(3)
N5 Nd1 C20 N4 167.2(4)
N1 Nd1 C20 N4 149.0(2)
Cl1 Nd1 C20 N4 -17.6(3)
Cl2 Nd1 C20 N4 -104.4(2)
C1 Nd1 C20 N4 114.7(3)
Li1 Nd1 C20 N4 -63.3(3)
N2 Nd1 C20 N6 -162.1(15)
N5 Nd1 C20 N6 -89.5(15)
N1 Nd1 C20 N6 -107.6(15)
N4 Nd1 C20 N6 103.4(15)
Cl1 Nd1 C20 N6 85.8(15)
Cl2 Nd1 C20 N6 -1.0(15)
C1 Nd1 C20 N6 -141.9(14)
Li1 Nd1 C20 N6 40.0(15)
C20 N4 C21 C22 -103.6(5)
Nd1 N4 C21 C22 52.6(6)
C20 N4 C21 C26 134.8(4)
Nd1 N4 C21 C26 -69.1(6)
N4 C21 C22 C23 178.9(4)
C26 C21 C22 C23 -59.2(5)
C21 C22 C23 C24 57.8(6)
C22 C23 C24 C25 -54.8(7)
C23 C24 C25 C26 54.8(7)
N4 C21 C26 C25 -178.9(5)
C22 C21 C26 C25 58.2(6)
C24 C25 C26 C21 -56.3(7)
C20 N5 C27 C32 138.5(4)
Nd1 N5 C27 C32 -23.6(6)
C20 N5 C27 C28 -100.7(5)
Nd1 N5 C27 C28 97.2(5)
N5 C27 C28 C29 -177.9(4)
C32 C27 C28 C29 -56.8(5)
C27 C28 C29 C30 56.1(6)
C28 C29 C30 C31 -54.8(6)
C29 C30 C31 C32 55.8(7)
C30 C31 C32 C27 -57.8(6)
N5 C27 C32 C31 179.7(4)
C28 C27 C32 C31 57.5(5)
C42 O1 C39 C40 4.4(6)
Li1 O1 C39 C40 -140.5(5)
O1 C39 C40 C41 18.1(7)
C39 C40 C41 C42 -32.3(7)
C39 O1 C42 C41 -24.7(6)
Li1 O1 C42 C41 116.6(5)
C40 C41 C42 O1 35.4(6)
C46 O2 C43 C44 12.9(8)
Li1 O2 C43 C44 -156.6(6)
O2 C43 C44 C45 -22.0(9)
C43 C44 C45 C46 22.8(9)
C43 O2 C46 C45 1.4(9)
Li1 O2 C46 C45 171.0(5)
C44 C45 C46 O2 -14.7(9)
C42 O1 Li1 O2 164.3(4)
C39 O1 Li1 O2 -57.3(5)
C42 O1 Li1 Cl2 -81.2(5)
C39 O1 Li1 Cl2 57.1(5)
C42 O1 Li1 Cl1 40.8(6)
C39 O1 Li1 Cl1 179.1(4)
C42 O1 Li1 Nd1 -25.6(7)
C39 O1 Li1 Nd1 112.8(6)
C46 O2 Li1 O1 -69.5(6)
C43 O2 Li1 O1 98.6(6)
C46 O2 Li1 Cl2 171.5(5)
C43 O2 Li1 Cl2 -20.4(7)
C46 O2 Li1 Cl1 61.5(7)
C43 O2 Li1 Cl1 -130.4(5)
C46 O2 Li1 Nd1 117.1(5)
C43 O2 Li1 Nd1 -74.8(6)
Nd1 Cl2 Li1 O1 140.2(3)
Nd1 Cl2 Li1 O2 -109.9(3)
Nd1 Cl2 Li1 Cl1 7.0(2)
Nd1 Cl1 Li1 O1 -134.7(4)
Nd1 Cl1 Li1 O2 107.1(4)
Nd1 Cl1 Li1 Cl2 -7.0(2)
N2 Nd1 Li1 O1 53.4(6)
N5 Nd1 Li1 O1 -129.8(5)
N1 Nd1 Li1 O1 1.5(5)
N4 Nd1 Li1 O1 178.3(5)
Cl1 Nd1 Li1 O1 93.9(5)
Cl2 Nd1 Li1 O1 -77.2(5)
C1 Nd1 Li1 O1 24.9(6)
C20 Nd1 Li1 O1 -156.9(5)
N2 Nd1 Li1 O2 -137.5(3)
N5 Nd1 Li1 O2 39.3(4)
N1 Nd1 Li1 O2 170.6(3)
N4 Nd1 Li1 O2 -12.6(3)
Cl1 Nd1 Li1 O2 -97.0(3)
Cl2 Nd1 Li1 O2 91.9(3)
C1 Nd1 Li1 O2 -166.0(3)
C20 Nd1 Li1 O2 12.2(3)
N2 Nd1 Li1 Cl2 130.66(15)
N5 Nd1 Li1 Cl2 -52.6(2)
N1 Nd1 Li1 Cl2 78.71(17)
N4 Nd1 Li1 Cl2 -104.48(16)
Cl1 Nd1 Li1 Cl2 171.1(3)
C1 Nd1 Li1 Cl2 102.13(17)
C20 Nd1 Li1 Cl2 -79.65(18)
N2 Nd1 Li1 Cl1 -40.4(3)
N5 Nd1 Li1 Cl1 136.34(14)
N1 Nd1 Li1 Cl1 -92.40(17)
N4 Nd1 Li1 Cl1 84.41(17)
Cl2 Nd1 Li1 Cl1 -171.1(3)
C1 Nd1 Li1 Cl1 -69.0(2)
C20 Nd1 Li1 Cl1 109.24(16)
